data_1502949
loop_
_publ_author_name
'Su, Yong-Sheng'
'Chen, Chuan-Feng'

_publ_section_title
;
 Novel anthracene-based cylindrical macrotricyclic polyether: powerful
 host for bispyridinium dications.
;
_journal_issue 8
_journal_name_full 'Organic letters'
_journal_page_first 1888
_journal_page_last 1891
_journal_paper_doi 10.1021/ol100589u
_journal_volume 12
_journal_year 2010
_chemical_formula_sum 'C82 H111 F12 N5 O22 P2'
_chemical_formula_weight 1808.70
_chemical_name_systematic
; 
 ? 
;
_space_group_IT_number 15
_symmetry_cell_setting monoclinic
_symmetry_space_group_name_Hall '-C 2yc'
_symmetry_space_group_name_H-M 'C 1 2/c 1'
_atom_sites_solution_hydrogens geom
_atom_sites_solution_primary direct
_atom_sites_solution_secondary difmap
_audit_creation_method SHELXL-97
_cell_angle_alpha 90.00
_cell_angle_beta 95.36(3)
_cell_angle_gamma 90.00
_cell_formula_units_Z 4
_cell_length_a 28.597(6)
_cell_length_b 10.465(2)
_cell_length_c 29.068(6)
_cell_measurement_reflns_used 8930
_cell_measurement_temperature 173(2)
_cell_measurement_theta_max 25.35
_cell_measurement_theta_min 2.07
_cell_volume 8661(3)
_computing_cell_refinement 'CrystalClear (Rigaku Inc., 2008)'
_computing_data_collection 'CrystalClear (Rigaku Inc., 2008)'
_computing_data_reduction 'CrystalClear (Rigaku Inc., 2008)'
_computing_molecular_graphics
;
 Mercury: visualization and analysis of crystal structures, C. F. Macrae,
 P. R. Edgington, P. McCabe, E. Pidcock, G. P. Shields, R. Taylor,
 M. Towler and J. van de Streek, J. Appl. Cryst., 39, 453-457, 2006.
;
_computing_publication_material 'SHELX-97 (Sheldrick, 1997)'
_computing_structure_refinement 'SHELX-97 (Sheldrick, 1997)'
_computing_structure_solution 'SHELX-97 (Sheldrick, 1997)'
_diffrn_ambient_temperature 173(2)
_diffrn_detector_area_resol_mean 28.5714
_diffrn_measured_fraction_theta_full 0.979
_diffrn_measured_fraction_theta_max 0.979
_diffrn_measurement_device_type 'MM007HF + CCD (Saturn724+)'
_diffrn_measurement_method '\w scans at fixed \c = 45\%'
_diffrn_radiation_monochromator Confocal
_diffrn_radiation_source 'Rotating Anode'
_diffrn_radiation_type MoK\a
_diffrn_radiation_wavelength 0.71073
_diffrn_reflns_av_R_equivalents 0.0450
_diffrn_reflns_av_sigmaI/netI 0.0394
_diffrn_reflns_limit_h_max 34
_diffrn_reflns_limit_h_min -34
_diffrn_reflns_limit_k_max 12
_diffrn_reflns_limit_k_min -12
_diffrn_reflns_limit_l_max 35
_diffrn_reflns_limit_l_min -30
_diffrn_reflns_number 27462
_diffrn_reflns_theta_full 25.35
_diffrn_reflns_theta_max 25.35
_diffrn_reflns_theta_min 2.07
_exptl_absorpt_coefficient_mu 0.151
_exptl_absorpt_correction_T_max 0.9910
_exptl_absorpt_correction_T_min 0.9590
_exptl_absorpt_correction_type numerical
_exptl_absorpt_process_details 'CrystalClear (Rigaku Inc., 2008)'
_exptl_crystal_colour yellow
_exptl_crystal_density_diffrn 1.387
_exptl_crystal_density_method 'not measured'
_exptl_crystal_description plate
_exptl_crystal_F_000 3808
_exptl_crystal_size_max 0.28
_exptl_crystal_size_mid 0.11
_exptl_crystal_size_min 0.06
_refine_diff_density_max 0.381
_refine_diff_density_min -0.387
_refine_diff_density_rms 0.052
_refine_ls_extinction_method none
_refine_ls_goodness_of_fit_ref 1.107
_refine_ls_hydrogen_treatment constr
_refine_ls_matrix_type full
_refine_ls_number_parameters 561
_refine_ls_number_reflns 7781
_refine_ls_number_restraints 0
_refine_ls_restrained_S_all 1.107
_refine_ls_R_factor_all 0.0718
_refine_ls_R_factor_gt 0.0650
_refine_ls_shift/su_max 0.004
_refine_ls_shift/su_mean 0.000
_refine_ls_structure_factor_coef Fsqd
_refine_ls_weighting_details 'calc w=1/[\s^2^(Fo^2^)+(0.0729P)^2^+12.1120P] where P=(Fo^2^+2Fc^2^)/3'
_refine_ls_weighting_scheme calc
_refine_ls_wR_factor_gt 0.1599
_refine_ls_wR_factor_ref 0.1662
_reflns_number_gt 7009
_reflns_number_total 7781
_reflns_threshold_expression >2sigma(I)
_cod_data_source_file ol100589u_si_002.cif
_cod_data_source_block mx349
_cod_original_sg_symbol_H-M C2/c
_cod_database_code 1502949

loop_
_symmetry_equiv_pos_as_xyz
'x, y, z'
'-x, y, -z+1/2'
'x+1/2, y+1/2, z'
'-x+1/2, y+1/2, -z+1/2'
'-x, -y, -z'
'x, -y, z-1/2'
'-x+1/2, -y+1/2, -z'
'x+1/2, -y+1/2, z-1/2'

loop_
_atom_site_label
_atom_site_type_symbol
_atom_site_fract_x
_atom_site_fract_y
_atom_site_fract_z
_atom_site_U_iso_or_equiv
_atom_site_adp_type
_atom_site_occupancy
_atom_site_symmetry_multiplicity
_atom_site_calc_flag
_atom_site_refinement_flags
P1 P 0.39743(3) 0.34341(8) 0.13683(3) 0.0455(2) Uani 1 1 d .
F1 F 0.38276(10) 0.4867(2) 0.12555(8) 0.0924(8) Uani 1 1 d .
F2 F 0.34430(7) 0.2996(3) 0.12947(8) 0.0978(9) Uani 1 1 d .
F3 F 0.45073(7) 0.3850(2) 0.14311(8) 0.0803(7) Uani 1 1 d .
F4 F 0.41321(8) 0.20136(19) 0.14866(7) 0.0728(6) Uani 1 1 d .
F5 F 0.39173(8) 0.3665(2) 0.19008(6) 0.0723(6) Uani 1 1 d .
F6 F 0.40210(7) 0.3192(2) 0.08361(6) 0.0727(6) Uani 1 1 d .
O1 O 0.14481(6) 0.63625(17) 0.13315(6) 0.0385(4) Uani 1 1 d .
O2 O 0.14820(7) 0.55408(17) 0.22687(6) 0.0427(4) Uani 1 1 d .
O3 O 0.15113(6) 0.34503(18) 0.28843(6) 0.0397(4) Uani 1 1 d .
O4 O 0.36093(6) 0.54394(18) -0.10600(6) 0.0399(4) Uani 1 1 d .
O5 O 0.45574(6) 0.47840(19) -0.12183(7) 0.0464(5) Uani 1 1 d .
O6 O 0.46286(7) 0.23909(19) -0.16296(7) 0.0495(5) Uani 1 1 d .
O7 O 0.29268(6) 0.50302(18) -0.16687(6) 0.0393(4) Uani 1 1 d .
O8 O 0.30078(9) 0.3738(2) -0.25565(8) 0.0628(6) Uani 1 1 d .
O9 O -0.00714(7) 0.45383(19) 0.09960(6) 0.0468(5) Uani 1 1 d .
O10 O 0.07550(6) 0.59706(18) 0.07415(6) 0.0379(4) Uani 1 1 d .
O11 O 0.18911(8) 0.3293(2) 0.19053(7) 0.0592(6) Uani 1 1 d .
H1O H 0.1901 0.2663 0.2085 0.071 Uiso 1 1 d R
H2O H 0.1750 0.3878 0.2033 0.071 Uiso 1 1 d R
N1 N 0.34696(7) 0.22612(19) -0.06527(7) 0.0359(5) Uani 1 1 d .
N3 N 0.02624(10) 0.1701(3) 0.01090(11) 0.0692(8) Uani 1 1 d .
C1 C 0.00922(11) 0.4733(3) 0.14697(9) 0.0484(7) Uani 1 1 d .
H1A H -0.0088 0.5432 0.1600 0.058 Uiso 1 1 calc R
H1B H 0.0428 0.4979 0.1496 0.058 Uiso 1 1 calc R
C2 C -0.00663(9) 0.5666(3) 0.07251(10) 0.0433(6) Uani 1 1 d .
H2A H -0.0051 0.6421 0.0931 0.052 Uiso 1 1 calc R
H2B H -0.0361 0.5718 0.0518 0.052 Uiso 1 1 calc R
C3 C 0.03456(9) 0.5684(3) 0.04402(9) 0.0408(6) Uani 1 1 d .
H3A H 0.0380 0.4842 0.0292 0.049 Uiso 1 1 calc R
H3B H 0.0298 0.6341 0.0195 0.049 Uiso 1 1 calc R
C4 C 0.11786(8) 0.5946(2) 0.05598(9) 0.0334(5) Uani 1 1 d .
C5 C 0.12473(8) 0.5775(2) 0.01059(9) 0.0336(5) Uani 1 1 d .
H5A H 0.0983 0.5677 -0.0115 0.040 Uiso 1 1 calc R
C6 C 0.17112(8) 0.5742(2) -0.00452(8) 0.0315(5) Uani 1 1 d .
C7 C 0.17853(8) 0.5546(2) -0.05138(9) 0.0332(5) Uani 1 1 d .
C8 C 0.13729(9) 0.5443(3) -0.08767(9) 0.0458(7) Uani 1 1 d .
H8A H 0.1124 0.6029 -0.0800 0.069 Uiso 1 1 calc R
H8B H 0.1253 0.4565 -0.0886 0.069 Uiso 1 1 calc R
H8C H 0.1474 0.5669 -0.1179 0.069 Uiso 1 1 calc R
C9 C 0.22487(8) 0.5488(2) -0.06411(9) 0.0320(5) Uani 1 1 d .
C10 C 0.23456(8) 0.5274(2) -0.11102(9) 0.0343(5) Uani 1 1 d .
H10A H 0.2091 0.5158 -0.1341 0.041 Uiso 1 1 calc R
C11 C 0.27934(8) 0.5231(2) -0.12331(9) 0.0339(5) Uani 1 1 d .
C12 C 0.25642(9) 0.4912(3) -0.20390(9) 0.0464(7) Uani 1 1 d .
H12A H 0.2341 0.5633 -0.2032 0.056 Uiso 1 1 calc R
H12B H 0.2389 0.4105 -0.2008 0.056 Uiso 1 1 calc R
C13 C 0.27881(10) 0.4916(3) -0.24858(10) 0.0450(6) Uani 1 1 d .
H13A H 0.2546 0.5083 -0.2745 0.054 Uiso 1 1 calc R
H13B H 0.3024 0.5611 -0.2480 0.054 Uiso 1 1 calc R
C14 C 0.31859(12) 0.3654(3) -0.30007(11) 0.0551(8) Uani 1 1 d .
H14A H 0.3263 0.4519 -0.3109 0.066 Uiso 1 1 calc R
H14B H 0.2944 0.3281 -0.3227 0.066 Uiso 1 1 calc R
C15 C 0.49694(11) 0.1473(3) -0.17312(11) 0.0522(7) Uani 1 1 d .
H15A H 0.5288 0.1821 -0.1647 0.063 Uiso 1 1 calc R
H15B H 0.4938 0.1291 -0.2067 0.063 Uiso 1 1 calc R
C16 C 0.46786(11) 0.3552(3) -0.18675(11) 0.0508(7) Uani 1 1 d .
H16A H 0.4588 0.3430 -0.2202 0.061 Uiso 1 1 calc R
H16B H 0.5010 0.3836 -0.1827 0.061 Uiso 1 1 calc R
C17 C 0.43708(10) 0.4540(3) -0.16796(10) 0.0501(7) Uani 1 1 d .
H17A H 0.4371 0.5331 -0.1866 0.060 Uiso 1 1 calc R
H17B H 0.4044 0.4222 -0.1686 0.060 Uiso 1 1 calc R
C18 C 0.44173(9) 0.5950(3) -0.10209(11) 0.0455(7) Uani 1 1 d .
H18A H 0.4335 0.6577 -0.1271 0.055 Uiso 1 1 calc R
H18B H 0.4684 0.6302 -0.0818 0.055 Uiso 1 1 calc R
C19 C 0.40057(8) 0.5772(3) -0.07460(10) 0.0407(6) Uani 1 1 d .
H19A H 0.4071 0.5085 -0.0515 0.049 Uiso 1 1 calc R
H19B H 0.3942 0.6571 -0.0581 0.049 Uiso 1 1 calc R
C20 C 0.31808(8) 0.5432(2) -0.08909(9) 0.0343(5) Uani 1 1 d .
C21 C 0.31032(8) 0.5608(2) -0.04423(9) 0.0332(5) Uani 1 1 d .
H21A H 0.3364 0.5715 -0.0218 0.040 Uiso 1 1 calc R
C22 C 0.26377(8) 0.5636(2) -0.02969(9) 0.0322(5) Uani 1 1 d .
C23 C 0.25645(8) 0.5839(2) 0.01693(9) 0.0329(5) Uani 1 1 d .
C24 C 0.29777(9) 0.5974(3) 0.05310(9) 0.0438(6) Uani 1 1 d .
H24A H 0.2899 0.5593 0.0822 0.066 Uiso 1 1 calc R
H24B H 0.3051 0.6882 0.0579 0.066 Uiso 1 1 calc R
H24C H 0.3251 0.5535 0.0426 0.066 Uiso 1 1 calc R
C25 C 0.21034(8) 0.5899(2) 0.02946(8) 0.0312(5) Uani 1 1 d .
C26 C 0.20117(9) 0.6128(2) 0.07633(9) 0.0334(5) Uani 1 1 d .
H26A H 0.2269 0.6269 0.0989 0.040 Uiso 1 1 calc R
C27 C 0.15688(8) 0.6150(2) 0.08949(8) 0.0333(5) Uani 1 1 d .
C28 C 0.18231(10) 0.6644(3) 0.16759(9) 0.0415(6) Uani 1 1 d .
H28A H 0.1979 0.7452 0.1600 0.050 Uiso 1 1 calc R
H28B H 0.2059 0.5950 0.1691 0.050 Uiso 1 1 calc R
C29 C 0.16201(10) 0.6767(3) 0.21278(9) 0.0430(6) Uani 1 1 d .
H29A H 0.1857 0.7131 0.2362 0.052 Uiso 1 1 calc R
H29B H 0.1345 0.7346 0.2096 0.052 Uiso 1 1 calc R
C30 C 0.12675(10) 0.5576(3) 0.26932(9) 0.0452(7) Uani 1 1 d .
H30A H 0.0994 0.6162 0.2665 0.054 Uiso 1 1 calc R
H30B H 0.1495 0.5888 0.2946 0.054 Uiso 1 1 calc R
C31 C 0.11120(9) 0.4254(3) 0.27970(10) 0.0454(7) Uani 1 1 d .
H31A H 0.0930 0.4268 0.3071 0.054 Uiso 1 1 calc R
H31B H 0.0906 0.3918 0.2532 0.054 Uiso 1 1 calc R
C32 C 0.13861(10) 0.2161(3) 0.29656(11) 0.0502(7) Uani 1 1 d .
H32A H 0.1162 0.1855 0.2709 0.060 Uiso 1 1 calc R
H32B H 0.1231 0.2105 0.3256 0.060 Uiso 1 1 calc R
C33 C 0.30325(9) 0.2177(2) -0.08640(9) 0.0364(6) Uani 1 1 d .
H33A H 0.2988 0.2053 -0.1189 0.044 Uiso 1 1 calc R
C34 C 0.26473(9) 0.2270(2) -0.06141(9) 0.0357(5) Uani 1 1 d .
H34A H 0.2340 0.2210 -0.0768 0.043 Uiso 1 1 calc R
C35 C 0.27042(8) 0.2450(2) -0.01390(8) 0.0316(5) Uani 1 1 d .
C36 C 0.31651(9) 0.2534(2) 0.00691(9) 0.0357(5) Uani 1 1 d .
H36A H 0.3220 0.2653 0.0394 0.043 Uiso 1 1 calc R
C37 C 0.35388(9) 0.2445(2) -0.01939(9) 0.0376(6) Uani 1 1 d .
H37A H 0.3850 0.2515 -0.0050 0.045 Uiso 1 1 calc R
C38 C 0.38751(9) 0.2171(3) -0.09334(10) 0.0450(7) Uani 1 1 d .
H38A H 0.3764 0.1942 -0.1252 0.067 Uiso 1 1 calc R
H38B H 0.4093 0.1515 -0.0803 0.067 Uiso 1 1 calc R
H38C H 0.4037 0.2998 -0.0931 0.067 Uiso 1 1 calc R
N2 N 0.5000 0.0979(5) 0.2500 0.1020(19) Uani 1 2 d S
C39 C 0.5000 0.2054(5) 0.2500 0.0540(11) Uani 1 2 d S
C40 C 0.5000 0.3403(6) 0.2500 0.102(2) Uani 1 2 d S
H40A H 0.4766 0.3715 0.2259 0.154 Uiso 0.50 1 calc PR
H40B H 0.5312 0.3715 0.2440 0.154 Uiso 0.50 1 calc PR
H40C H 0.4923 0.3715 0.2802 0.154 Uiso 0.50 1 calc PR
C41 C -0.00434(11) 0.1506(3) 0.03256(12) 0.0560(8) Uani 1 1 d .
C42 C -0.04326(12) 0.1273(4) 0.05982(13) 0.0726(11) Uani 1 1 d .
H42A H -0.0646 0.2009 0.0574 0.109 Uiso 1 1 calc R
H42B H -0.0314 0.1147 0.0922 0.109 Uiso 1 1 calc R
H42C H -0.0602 0.0507 0.0483 0.109 Uiso 1 1 calc R

loop_
_atom_site_aniso_label
_atom_site_aniso_U_11
_atom_site_aniso_U_22
_atom_site_aniso_U_33
_atom_site_aniso_U_23
_atom_site_aniso_U_13
_atom_site_aniso_U_12
P1 0.0434(4) 0.0515(5) 0.0415(4) 0.0020(3) 0.0035(3) 0.0020(3)
F1 0.129(2) 0.0666(14) 0.0845(15) 0.0187(11) 0.0244(14) 0.0359(14)
F2 0.0419(11) 0.177(3) 0.0742(15) 0.0028(15) 0.0017(10) -0.0176(13)
F3 0.0560(12) 0.1012(17) 0.0818(14) 0.0112(12) -0.0035(10) -0.0248(11)
F4 0.0897(14) 0.0552(12) 0.0767(13) 0.0083(10) 0.0245(11) 0.0090(10)
F5 0.0887(15) 0.0853(15) 0.0431(10) -0.0030(9) 0.0075(10) 0.0190(12)
F6 0.0731(13) 0.1028(17) 0.0427(10) -0.0030(10) 0.0083(9) -0.0006(12)
O1 0.0372(9) 0.0448(11) 0.0334(10) -0.0017(8) 0.0028(7) 0.0011(8)
O2 0.0530(11) 0.0375(10) 0.0395(10) -0.0007(8) 0.0138(9) 0.0015(8)
O3 0.0321(9) 0.0456(11) 0.0426(10) 0.0028(8) 0.0099(8) -0.0014(8)
O4 0.0266(8) 0.0459(11) 0.0477(11) 0.0016(8) 0.0066(8) 0.0019(7)
O5 0.0336(9) 0.0474(11) 0.0584(12) -0.0056(9) 0.0051(9) 0.0056(8)
O6 0.0440(10) 0.0490(12) 0.0594(12) 0.0016(9) 0.0245(9) 0.0044(9)
O7 0.0307(9) 0.0471(11) 0.0406(10) -0.0044(8) 0.0055(8) 0.0013(8)
O8 0.0919(17) 0.0416(12) 0.0624(14) 0.0057(10) 0.0468(13) 0.0110(11)
O9 0.0459(11) 0.0511(12) 0.0442(11) -0.0040(9) 0.0090(9) -0.0085(9)
O10 0.0289(9) 0.0459(10) 0.0394(10) -0.0040(8) 0.0055(7) -0.0006(7)
O11 0.0891(16) 0.0474(12) 0.0453(12) -0.0044(9) 0.0284(11) 0.0038(11)
N1 0.0355(11) 0.0295(11) 0.0444(13) 0.0008(9) 0.0125(9) 0.0029(8)
N3 0.0586(18) 0.084(2) 0.0653(19) 0.0140(16) 0.0074(15) 0.0057(16)
C1 0.0539(17) 0.0521(17) 0.0409(16) -0.0064(13) 0.0133(13) 0.0044(13)
C2 0.0324(13) 0.0549(17) 0.0430(15) -0.0016(12) 0.0047(11) 0.0021(12)
C3 0.0309(13) 0.0511(16) 0.0401(15) -0.0018(12) 0.0008(11) 0.0009(11)
C4 0.0307(12) 0.0277(12) 0.0423(14) 0.0011(10) 0.0063(10) 0.0026(9)
C5 0.0307(12) 0.0314(13) 0.0386(14) 0.0001(10) 0.0019(10) 0.0011(10)
C6 0.0304(12) 0.0239(11) 0.0401(14) 0.0007(9) 0.0032(10) -0.0004(9)
C7 0.0294(12) 0.0280(12) 0.0421(14) -0.0006(10) 0.0031(10) 0.0015(9)
C8 0.0311(13) 0.0629(19) 0.0434(16) -0.0075(13) 0.0034(11) -0.0015(12)
C9 0.0298(12) 0.0247(11) 0.0419(14) 0.0010(10) 0.0053(10) 0.0028(9)
C10 0.0301(12) 0.0321(13) 0.0405(14) -0.0016(10) 0.0020(10) 0.0011(10)
C11 0.0326(12) 0.0294(12) 0.0406(14) 0.0010(10) 0.0073(11) 0.0035(10)
C12 0.0350(14) 0.0543(17) 0.0494(17) -0.0142(13) 0.0001(12) 0.0053(12)
C13 0.0432(15) 0.0461(16) 0.0452(16) -0.0052(12) 0.0024(12) 0.0074(12)
C14 0.070(2) 0.0469(17) 0.0534(18) 0.0074(14) 0.0336(16) 0.0080(15)
C15 0.0512(17) 0.0583(19) 0.0506(17) -0.0001(14) 0.0237(14) 0.0104(14)
C16 0.0508(17) 0.0541(18) 0.0503(17) 0.0049(14) 0.0200(14) 0.0030(14)
C17 0.0473(16) 0.0549(18) 0.0496(17) 0.0041(13) 0.0122(13) 0.0090(13)
C18 0.0344(14) 0.0390(15) 0.0641(19) -0.0049(13) 0.0102(13) -0.0017(11)
C19 0.0293(12) 0.0388(14) 0.0539(16) -0.0005(12) 0.0031(11) -0.0001(11)
C20 0.0288(12) 0.0270(12) 0.0477(15) 0.0048(10) 0.0061(11) 0.0033(9)
C21 0.0289(12) 0.0276(12) 0.0427(14) 0.0029(10) 0.0011(10) -0.0002(9)
C22 0.0300(12) 0.0245(11) 0.0421(14) 0.0029(10) 0.0034(10) 0.0014(9)
C23 0.0317(12) 0.0263(12) 0.0403(14) 0.0047(10) 0.0003(10) -0.0010(9)
C24 0.0348(14) 0.0507(16) 0.0453(16) 0.0011(12) 0.0008(12) -0.0001(12)
C25 0.0303(12) 0.0231(11) 0.0399(14) 0.0037(9) 0.0020(10) 0.0003(9)
C26 0.0342(12) 0.0287(12) 0.0366(13) 0.0012(10) -0.0001(10) -0.0010(10)
C27 0.0356(13) 0.0282(12) 0.0361(14) 0.0028(10) 0.0033(10) 0.0011(10)
C28 0.0452(15) 0.0384(14) 0.0397(15) 0.0026(11) -0.0017(12) -0.0059(11)
C29 0.0543(16) 0.0352(14) 0.0386(15) -0.0024(11) -0.0003(12) 0.0043(12)
C30 0.0453(15) 0.0552(17) 0.0369(14) -0.0021(12) 0.0129(12) 0.0106(13)
C31 0.0318(13) 0.0607(18) 0.0447(16) 0.0042(13) 0.0087(12) 0.0053(12)
C32 0.0516(16) 0.0458(16) 0.0568(18) 0.0002(13) 0.0247(14) -0.0097(13)
C33 0.0440(14) 0.0311(13) 0.0349(14) -0.0021(10) 0.0087(11) -0.0003(11)
C34 0.0363(13) 0.0328(13) 0.0384(14) -0.0002(10) 0.0060(11) -0.0009(10)
C35 0.0344(12) 0.0219(11) 0.0393(14) 0.0028(9) 0.0072(10) 0.0016(9)
C36 0.0357(13) 0.0352(13) 0.0366(14) 0.0015(10) 0.0053(11) 0.0034(10)
C37 0.0339(13) 0.0341(13) 0.0451(15) 0.0028(11) 0.0048(11) 0.0030(10)
C38 0.0406(14) 0.0391(15) 0.0584(18) 0.0006(12) 0.0214(13) 0.0019(11)
N2 0.154(5) 0.070(3) 0.075(3) 0.000 -0.032(3) 0.000
C39 0.051(2) 0.065(3) 0.046(2) 0.000 0.0026(19) 0.000
C40 0.109(5) 0.064(4) 0.131(6) 0.000 -0.009(4) 0.000
C41 0.0486(18) 0.059(2) 0.059(2) 0.0123(15) 0.0008(15) 0.0071(14)
C42 0.0473(18) 0.099(3) 0.072(2) 0.017(2) 0.0081(17) 0.0097(18)

loop_
_atom_type_symbol
_atom_type_description
_atom_type_scat_dispersion_real
_atom_type_scat_dispersion_imag
_atom_type_scat_source
C C 0.0033 0.0016 'International Tables Vol C Tables 4.2.6.8 and 6.1.1.4'
H H 0.0000 0.0000 'International Tables Vol C Tables 4.2.6.8 and 6.1.1.4'
N N 0.0061 0.0033 'International Tables Vol C Tables 4.2.6.8 and 6.1.1.4'
O O 0.0106 0.0060 'International Tables Vol C Tables 4.2.6.8 and 6.1.1.4'
F F 0.0171 0.0103 'International Tables Vol C Tables 4.2.6.8 and 6.1.1.4'
P P 0.1023 0.0942 'International Tables Vol C Tables 4.2.6.8 and 6.1.1.4'

loop_
_geom_angle_atom_site_label_1
_geom_angle_atom_site_label_2
_geom_angle_atom_site_label_3
_geom_angle
_geom_angle_site_symmetry_1
_geom_angle_site_symmetry_3
F3 P1 F4 88.94(13) . .
F3 P1 F2 178.57(15) . .
F4 P1 F2 90.46(15) . .
F3 P1 F1 89.82(14) . .
F4 P1 F1 178.68(15) . .
F2 P1 F1 90.80(16) . .
F3 P1 F6 89.34(12) . .
F4 P1 F6 90.79(12) . .
F2 P1 F6 89.37(12) . .
F1 P1 F6 89.64(13) . .
F3 P1 F5 91.79(13) . .
F4 P1 F5 89.11(11) . .
F2 P1 F5 89.50(13) . .
F1 P1 F5 90.49(12) . .
F6 P1 F5 178.87(13) . .
C27 O1 C28 116.57(19) . .
C29 O2 C30 112.4(2) . .
C32 O3 C31 112.4(2) . .
C20 O4 C19 117.2(2) . .
C17 O5 C18 116.1(2) . .
C16 O6 C15 112.2(2) . .
C11 O7 C12 117.64(19) . .
C13 O8 C14 112.7(2) . .
C2 O9 C1 113.4(2) . .
C4 O10 C3 117.72(19) . .
H1O O11 H2O 106.6 . .
C33 N1 C37 120.5(2) . .
C33 N1 C38 119.1(2) . .
C37 N1 C38 120.3(2) . .
O9 C1 C15 109.1(2) . 7
O9 C1 H1A 109.9 . .
C15 C1 H1A 109.9 7 .
O9 C1 H1B 109.9 . .
C15 C1 H1B 109.9 7 .
H1A C1 H1B 108.3 . .
O9 C2 C3 111.5(2) . .
O9 C2 H2A 109.3 . .
C3 C2 H2A 109.3 . .
O9 C2 H2B 109.3 . .
C3 C2 H2B 109.3 . .
H2A C2 H2B 108.0 . .
O10 C3 C2 107.8(2) . .
O10 C3 H3A 110.2 . .
C2 C3 H3A 110.2 . .
O10 C3 H3B 110.2 . .
C2 C3 H3B 110.2 . .
H3A C3 H3B 108.5 . .
C5 C4 O10 126.1(2) . .
C5 C4 C27 120.4(2) . .
O10 C4 C27 113.5(2) . .
C4 C5 C6 121.3(2) . .
C4 C5 H5A 119.3 . .
C6 C5 H5A 119.3 . .
C7 C6 C25 120.2(2) . .
C7 C6 C5 121.6(2) . .
C25 C6 C5 118.2(2) . .
C9 C7 C6 119.3(2) . .
C9 C7 C8 120.3(2) . .
C6 C7 C8 120.4(2) . .
C7 C8 H8A 109.5 . .
C7 C8 H8B 109.5 . .
H8A C8 H8B 109.5 . .
C7 C8 H8C 109.5 . .
H8A C8 H8C 109.5 . .
H8B C8 H8C 109.5 . .
C7 C9 C22 119.9(2) . .
C7 C9 C10 121.7(2) . .
C22 C9 C10 118.3(2) . .
C11 C10 C9 121.6(2) . .
C11 C10 H10A 119.2 . .
C9 C10 H10A 119.2 . .
C10 C11 O7 126.6(2) . .
C10 C11 C20 119.9(2) . .
O7 C11 C20 113.5(2) . .
O7 C12 C13 108.3(2) . .
O7 C12 H12A 110.0 . .
C13 C12 H12A 110.0 . .
O7 C12 H12B 110.0 . .
C13 C12 H12B 110.0 . .
H12A C12 H12B 108.4 . .
O8 C13 C12 110.9(2) . .
O8 C13 H13A 109.5 . .
C12 C13 H13A 109.5 . .
O8 C13 H13B 109.5 . .
C12 C13 H13B 109.5 . .
H13A C13 H13B 108.1 . .
O8 C14 C32 109.4(3) . 7
O8 C14 H14A 109.8 . .
C32 C14 H14A 109.8 7 .
O8 C14 H14B 109.8 . .
C32 C14 H14B 109.8 7 .
H14A C14 H14B 108.2 . .
O6 C15 C1 110.5(2) . 7
O6 C15 H15A 109.5 . .
C1 C15 H15A 109.5 7 .
O6 C15 H15B 109.5 . .
C1 C15 H15B 109.5 7 .
H15A C15 H15B 108.1 . .
O6 C16 C17 109.0(2) . .
O6 C16 H16A 109.9 . .
C17 C16 H16A 109.9 . .
O6 C16 H16B 109.9 . .
C17 C16 H16B 109.9 . .
H16A C16 H16B 108.3 . .
O5 C17 C16 106.7(2) . .
O5 C17 H17A 110.4 . .
C16 C17 H17A 110.4 . .
O5 C17 H17B 110.4 . .
C16 C17 H17B 110.4 . .
H17A C17 H17B 108.6 . .
O5 C18 C19 112.0(2) . .
O5 C18 H18A 109.2 . .
C19 C18 H18A 109.2 . .
O5 C18 H18B 109.2 . .
C19 C18 H18B 109.2 . .
H18A C18 H18B 107.9 . .
O4 C19 C18 107.8(2) . .
O4 C19 H19A 110.1 . .
C18 C19 H19A 110.1 . .
O4 C19 H19B 110.1 . .
C18 C19 H19B 110.1 . .
H19A C19 H19B 108.5 . .
C21 C20 O4 125.5(2) . .
C21 C20 C11 120.1(2) . .
O4 C20 C11 114.4(2) . .
C20 C21 C22 121.8(2) . .
C20 C21 H21A 119.1 . .
C22 C21 H21A 119.1 . .
C23 C22 C9 120.9(2) . .
C23 C22 C21 120.9(2) . .
C9 C22 C21 118.2(2) . .
C25 C23 C22 119.0(2) . .
C25 C23 C24 120.5(2) . .
C22 C23 C24 120.4(2) . .
C23 C24 H24A 109.5 . .
C23 C24 H24B 109.5 . .
H24A C24 H24B 109.5 . .
C23 C24 H24C 109.5 . .
H24A C24 H24C 109.5 . .
H24B C24 H24C 109.5 . .
C23 C25 C26 121.0(2) . .
C23 C25 C6 120.7(2) . .
C26 C25 C6 118.3(2) . .
C27 C26 C25 122.0(2) . .
C27 C26 H26A 119.0 . .
C25 C26 H26A 119.0 . .
C26 C27 O1 126.1(2) . .
C26 C27 C4 119.7(2) . .
O1 C27 C4 114.2(2) . .
O1 C28 C29 107.9(2) . .
O1 C28 H28A 110.1 . .
C29 C28 H28A 110.1 . .
O1 C28 H28B 110.1 . .
C29 C28 H28B 110.1 . .
H28A C28 H28B 108.4 . .
O2 C29 C28 108.6(2) . .
O2 C29 H29A 110.0 . .
C28 C29 H29A 110.0 . .
O2 C29 H29B 110.0 . .
C28 C29 H29B 110.0 . .
H29A C29 H29B 108.3 . .
O2 C30 C31 108.1(2) . .
O2 C30 H30A 110.1 . .
C31 C30 H30A 110.1 . .
O2 C30 H30B 110.1 . .
C31 C30 H30B 110.1 . .
H30A C30 H30B 108.4 . .
O3 C31 C30 109.6(2) . .
O3 C31 H31A 109.8 . .
C30 C31 H31A 109.8 . .
O3 C31 H31B 109.8 . .
C30 C31 H31B 109.8 . .
H31A C31 H31B 108.2 . .
O3 C32 C14 109.7(2) . 7
O3 C32 H32A 109.7 . .
C14 C32 H32A 109.7 7 .
O3 C32 H32B 109.7 . .
C14 C32 H32B 109.7 7 .
H32A C32 H32B 108.2 . .
N1 C33 C34 120.6(2) . .
N1 C33 H33A 119.7 . .
C34 C33 H33A 119.7 . .
C33 C34 C35 120.6(2) . .
C33 C34 H34A 119.7 . .
C35 C34 H34A 119.7 . .
C34 C35 C36 117.1(2) . .
C34 C35 C35 121.7(3) . 7
C36 C35 C35 121.1(3) . 7
C37 C36 C35 120.3(2) . .
C37 C36 H36A 119.8 . .
C35 C36 H36A 119.8 . .
N1 C37 C36 120.8(2) . .
N1 C37 H37A 119.6 . .
C36 C37 H37A 119.6 . .
N1 C38 H38A 109.5 . .
N1 C38 H38B 109.5 . .
H38A C38 H38B 109.5 . .
N1 C38 H38C 109.5 . .
H38A C38 H38C 109.5 . .
H38B C38 H38C 109.5 . .
N2 C39 C40 180.000(2) . .
C39 C40 H40A 109.5 . .
C39 C40 H40B 109.5 . .
H40A C40 H40B 109.5 . .
C39 C40 H40C 109.5 . .
H40A C40 H40C 109.5 . .
H40B C40 H40C 109.5 . .
N3 C41 C42 179.3(4) . .
C41 C42 H42A 109.5 . .
C41 C42 H42B 109.5 . .
H42A C42 H42B 109.5 . .
C41 C42 H42C 109.5 . .
H42A C42 H42C 109.5 . .
H42B C42 H42C 109.5 . .

loop_
_geom_bond_atom_site_label_1
_geom_bond_atom_site_label_2
_geom_bond_distance
_geom_bond_site_symmetry_2
P1 F3 1.579(2) .
P1 F4 1.582(2) .
P1 F2 1.582(2) .
P1 F1 1.583(2) .
P1 F6 1.5854(19) .
P1 F5 1.590(2) .
O1 C27 1.364(3) .
O1 C28 1.428(3) .
O2 C29 1.414(3) .
O2 C30 1.429(3) .
O3 C32 1.422(3) .
O3 C31 1.422(3) .
O4 C20 1.362(3) .
O4 C19 1.430(3) .
O5 C17 1.419(3) .
O5 C18 1.422(3) .
O6 C16 1.412(3) .
O6 C15 1.419(3) .
O7 C11 1.372(3) .
O7 C12 1.428(3) .
O8 C13 1.407(3) .
O8 C14 1.434(3) .
O9 C2 1.419(3) .
O9 C1 1.427(3) .
O10 C4 1.366(3) .
O10 C3 1.427(3) .
O11 H1O 0.8401 .
O11 H2O 0.8400 .
N1 C33 1.343(3) .
N1 C37 1.344(3) .
N1 C38 1.482(3) .
N3 C41 1.143(4) .
C1 C15 1.493(4) 7
C1 H1A 0.9900 .
C1 H1B 0.9900 .
C2 C3 1.502(4) .
C2 H2A 0.9900 .
C2 H2B 0.9900 .
C3 H3A 0.9900 .
C3 H3B 0.9900 .
C4 C5 1.364(3) .
C4 C27 1.427(4) .
C5 C6 1.436(3) .
C5 H5A 0.9500 .
C6 C7 1.413(3) .
C6 C25 1.433(3) .
C7 C9 1.410(3) .
C7 C8 1.511(4) .
C8 H8A 0.9800 .
C8 H8B 0.9800 .
C8 H8C 0.9800 .
C9 C22 1.433(3) .
C9 C10 1.434(3) .
C10 C11 1.362(3) .
C10 H10A 0.9500 .
C11 C20 1.434(4) .
C12 C13 1.501(4) .
C12 H12A 0.9900 .
C12 H12B 0.9900 .
C13 H13A 0.9900 .
C13 H13B 0.9900 .
C14 C32 1.487(4) 7
C14 H14A 0.9900 .
C14 H14B 0.9900 .
C15 C1 1.493(4) 7
C15 H15A 0.9900 .
C15 H15B 0.9900 .
C16 C17 1.494(4) .
C16 H16A 0.9900 .
C16 H16B 0.9900 .
C17 H17A 0.9900 .
C17 H17B 0.9900 .
C18 C19 1.495(4) .
C18 H18A 0.9900 .
C18 H18B 0.9900 .
C19 H19A 0.9900 .
C19 H19B 0.9900 .
C20 C21 1.356(4) .
C21 C22 1.434(3) .
C21 H21A 0.9500 .
C22 C23 1.406(4) .
C23 C25 1.402(3) .
C23 C24 1.513(3) .
C24 H24A 0.9800 .
C24 H24B 0.9800 .
C24 H24C 0.9800 .
C25 C26 1.432(3) .
C26 C27 1.357(3) .
C26 H26A 0.9500 .
C28 C29 1.490(4) .
C28 H28A 0.9900 .
C28 H28B 0.9900 .
C29 H29A 0.9900 .
C29 H29B 0.9900 .
C30 C31 1.492(4) .
C30 H30A 0.9900 .
C30 H30B 0.9900 .
C31 H31A 0.9900 .
C31 H31B 0.9900 .
C32 C14 1.487(4) 7
C32 H32A 0.9900 .
C32 H32B 0.9900 .
C33 C34 1.378(3) .
C33 H33A 0.9500 .
C34 C35 1.388(4) .
C34 H34A 0.9500 .
C35 C36 1.401(3) .
C35 C35 1.484(5) 7
C36 C37 1.374(4) .
C36 H36A 0.9500 .
C37 H37A 0.9500 .
C38 H38A 0.9800 .
C38 H38B 0.9800 .
C38 H38C 0.9800 .
N2 C39 1.125(7) .
C39 C40 1.412(8) .
C40 H40A 0.9800 .
C40 H40B 0.9800 .
C40 H40C 0.9800 .
C41 C42 1.446(5) .
C42 H42A 0.9800 .
C42 H42B 0.9800 .
C42 H42C 0.9800 .

loop_
_geom_hbond_atom_site_label_D
_geom_hbond_atom_site_label_H
_geom_hbond_atom_site_label_A
_geom_hbond_distance_DH
_geom_hbond_distance_HA
_geom_hbond_distance_DA
_geom_hbond_angle_DHA
_geom_hbond_site_symmetry_A
O11 H1O O8 0.84 2.01 2.843(3) 173.1 7
O11 H2O O2 0.84 2.04 2.872(3) 168.5 .

loop_
_geom_torsion_atom_site_label_1
_geom_torsion_atom_site_label_2
_geom_torsion_atom_site_label_3
_geom_torsion_atom_site_label_4
_geom_torsion
_geom_torsion_site_symmetry_1
_geom_torsion_site_symmetry_4
C2 O9 C1 C15 174.8(2) . 7
C1 O9 C2 C3 102.3(3) . .
C4 O10 C3 C2 175.4(2) . .
O9 C2 C3 O10 -75.1(3) . .
C3 O10 C4 C5 5.8(4) . .
C3 O10 C4 C27 -175.6(2) . .
O10 C4 C5 C6 -178.8(2) . .
C27 C4 C5 C6 2.7(4) . .
C4 C5 C6 C7 179.0(2) . .
C4 C5 C6 C25 -0.3(3) . .
C25 C6 C7 C9 1.0(3) . .
C5 C6 C7 C9 -178.4(2) . .
C25 C6 C7 C8 -177.1(2) . .
C5 C6 C7 C8 3.6(4) . .
C6 C7 C9 C22 -0.4(3) . .
C8 C7 C9 C22 177.6(2) . .
C6 C7 C9 C10 179.1(2) . .
C8 C7 C9 C10 -2.9(4) . .
C7 C9 C10 C11 179.3(2) . .
C22 C9 C10 C11 -1.2(3) . .
C9 C10 C11 O7 179.8(2) . .
C9 C10 C11 C20 -1.4(4) . .
C12 O7 C11 C10 3.2(4) . .
C12 O7 C11 C20 -175.6(2) . .
C11 O7 C12 C13 170.8(2) . .
C14 O8 C13 C12 174.1(3) . .
O7 C12 C13 O8 75.1(3) . .
C13 O8 C14 C32 148.2(3) . 7
C16 O6 C15 C1 179.4(3) . 7
C15 O6 C16 C17 -169.6(3) . .
C18 O5 C17 C16 160.9(2) . .
O6 C16 C17 O5 66.9(3) . .
C17 O5 C18 C19 95.0(3) . .
C20 O4 C19 C18 -169.9(2) . .
O5 C18 C19 O4 -67.0(3) . .
C19 O4 C20 C21 -5.9(3) . .
C19 O4 C20 C11 173.4(2) . .
C10 C11 C20 C21 2.9(4) . .
O7 C11 C20 C21 -178.2(2) . .
C10 C11 C20 O4 -176.4(2) . .
O7 C11 C20 O4 2.5(3) . .
O4 C20 C21 C22 177.4(2) . .
C11 C20 C21 C22 -1.8(4) . .
C7 C9 C22 C23 0.0(3) . .
C10 C9 C22 C23 -179.5(2) . .
C7 C9 C22 C21 -178.3(2) . .
C10 C9 C22 C21 2.2(3) . .
C20 C21 C22 C23 -179.1(2) . .
C20 C21 C22 C9 -0.8(3) . .
C9 C22 C23 C25 -0.2(3) . .
C21 C22 C23 C25 178.0(2) . .
C9 C22 C23 C24 179.1(2) . .
C21 C22 C23 C24 -2.7(3) . .
C22 C23 C25 C26 -178.8(2) . .
C24 C23 C25 C26 1.9(3) . .
C22 C23 C25 C6 0.8(3) . .
C24 C23 C25 C6 -178.5(2) . .
C7 C6 C25 C23 -1.2(3) . .
C5 C6 C25 C23 178.2(2) . .
C7 C6 C25 C26 178.4(2) . .
C5 C6 C25 C26 -2.3(3) . .
C23 C25 C26 C27 -177.9(2) . .
C6 C25 C26 C27 2.6(3) . .
C25 C26 C27 O1 -179.9(2) . .
C25 C26 C27 C4 -0.3(4) . .
C28 O1 C27 C26 3.0(3) . .
C28 O1 C27 C4 -176.6(2) . .
C5 C4 C27 C26 -2.4(4) . .
O10 C4 C27 C26 178.9(2) . .
C5 C4 C27 O1 177.2(2) . .
O10 C4 C27 O1 -1.5(3) . .
C27 O1 C28 C29 -176.8(2) . .
C30 O2 C29 C28 -177.9(2) . .
O1 C28 C29 O2 71.0(3) . .
C29 O2 C30 C31 176.9(2) . .
C32 O3 C31 C30 -177.4(2) . .
O2 C30 C31 O3 65.8(3) . .
C31 O3 C32 C14 173.6(2) . 7
C37 N1 C33 C34 -0.4(4) . .
C38 N1 C33 C34 -179.3(2) . .
N1 C33 C34 C35 -0.1(4) . .
C33 C34 C35 C36 0.1(4) . .
C33 C34 C35 C35 -179.9(3) . 7
C34 C35 C36 C37 0.3(4) . .
C35 C35 C36 C37 -179.7(3) 7 .
C33 N1 C37 C36 0.9(4) . .
C38 N1 C37 C36 179.8(2) . .
C35 C36 C37 N1 -0.8(4) . .
